data_1529695
loop_
_publ_author_name
'Bronger, W.'
'Auffermann, G.'
'Mueller, P.'

_publ_section_title
;
 K2 Pt H4, a new hydride with rotating planar (Pt H4)(2-) groups in its
 high-temperature phase
;
_journal_name_full 'Journal of the Less-Common Metals'
_journal_page_first 9
_journal_page_last 15
_journal_volume 116
_journal_year 1986
_chemical_formula_sum 'D4 K2 Pt'
_chemical_name_systematic 'K2 (Pt D4)'
_space_group_IT_number 136
_symmetry_space_group_name_Hall '-P 4n 2n'
_symmetry_space_group_name_H-M 'P 42/m n m'
_cell_angle_alpha 90
_cell_angle_beta 90
_cell_angle_gamma 90
_cell_formula_units_Z 2
_cell_length_a 5.582
_cell_length_b 5.582
_cell_length_c 8.085
_cell_volume 251.918
_citation_journal_id_ASTM JCOMAH
_cod_data_source_file Bronger_JCOMAH_1986_1272.cif
_cod_data_source_block D4K2Pt1
_cod_original_cell_volume 251.9183
_cod_original_formula_sum 'D4 K2 Pt1'
_cod_database_code 1529695

loop_
_symmetry_equiv_pos_as_xyz
x,y,z
-y+1/2,x+1/2,z+1/2
-x,-y,z
y+1/2,-x+1/2,z+1/2
x+1/2,-y+1/2,-z+1/2
y,x,-z
-x+1/2,y+1/2,-z+1/2
-y,-x,-z
-x,-y,-z
y-1/2,-x-1/2,-z-1/2
x,y,-z
-y-1/2,x-1/2,-z-1/2
-x-1/2,y-1/2,z-1/2
-y,-x,z
x-1/2,-y-1/2,z-1/2
y,x,z

loop_
_atom_site_label
_atom_site_type_symbol
_atom_site_fract_x
_atom_site_fract_y
_atom_site_fract_z
_atom_site_occupancy
_atom_site_U_iso_or_equiv
Pt1 Pt+2 0 0 0 1 0.0
D2 D-1 0.201 0.201 0 1 0.0
D1 D-1 0 0 0.195 1 0.0
K1 K+1 0 0.5 0.25 1 0.0
